data_2008986
loop_
_publ_author_name
'Kuei-Fang Hsu'
'Sue-Lein Wang'

_publ_section_title
;
 Ba~2~GaH(P~2~O~7~)~2~
;
_journal_issue 9
_journal_name_full 'Acta Crystallographica Section C'
_journal_page_first 1400
_journal_page_last 1401
_journal_paper_doi 10.1107/S0108270199007568
_journal_volume 55
_journal_year 1999
_chemical_formula_moiety 'Ba2 Ga H (P2 O7)2'
_chemical_formula_sum 'Ba2 Ga H O14 P4'
_chemical_formula_weight 693.29
_chemical_name_systematic
;
barium gallium hydrogen diphosphate (2/1/1/2)
;
_space_group_IT_number 2
_symmetry_cell_setting triclinic
_symmetry_space_group_name_Hall '-P 1'
_symmetry_space_group_name_H-M 'P -1'
_atom_type_scat_source 'SHELXS86 (Sheldrick, 1990)'
_cell_angle_alpha 108.2310(10)
_cell_angle_beta 97.3840(10)
_cell_angle_gamma 105.2360(10)
_cell_formula_units_Z 1
_cell_length_a 4.78300(10)
_cell_length_b 7.5624(2)
_cell_length_c 8.5690(2)
_cell_measurement_reflns_used 2755
_cell_measurement_temperature 295
_cell_measurement_theta_max 25.0
_cell_measurement_theta_min 2.57
_cell_volume 276.431(12)
_computing_cell_refinement 'SMART (Siemens, 1995)'
_computing_data_collection 'SMART (Siemens, 1995)'
_computing_data_reduction SAINT
_computing_molecular_graphics SHELXTL-Plus
_computing_publication_material SHELXTL-Plus
_computing_structure_refinement SHELXTL-Plus
_computing_structure_solution 'SHELXTL-Plus (Siemens, 1994)'
_diffrn_measurement_device 'Siemens SMART CCD'
_diffrn_measurement_method \w
_diffrn_radiation_monochromator graphite
_diffrn_radiation_source 'fine-focus sealed tube'
_diffrn_radiation_type MoK\a
_diffrn_radiation_wavelength 0.71073
_diffrn_reflns_av_R_equivalents 0.039
_diffrn_reflns_av_sigmaI/netI 0.0311
_diffrn_reflns_limit_h_max 6
_diffrn_reflns_limit_h_min -6
_diffrn_reflns_limit_k_max 10
_diffrn_reflns_limit_k_min -10
_diffrn_reflns_limit_l_max 11
_diffrn_reflns_limit_l_min -11
_diffrn_reflns_number 2917
_diffrn_reflns_theta_max 28.71
_diffrn_reflns_theta_min 2.57
_exptl_absorpt_coefficient_mu 10.128
_exptl_absorpt_correction_T_max 0.304
_exptl_absorpt_correction_T_min 0.163
_exptl_absorpt_correction_type empirical
_exptl_absorpt_process_details '(SADABS; Sheldrick, 1996)'
_exptl_crystal_colour colorless
_exptl_crystal_density_diffrn 4.165
_exptl_crystal_density_method 'not measured'
_exptl_crystal_description tabular
_exptl_crystal_F_000 316
_exptl_crystal_size_max 0.18
_exptl_crystal_size_mid 0.12
_exptl_crystal_size_min 0.12
_refine_diff_density_max 0.77
_refine_diff_density_min -1.09
_refine_ls_extinction_coef '\c = 0.161'
_refine_ls_extinction_method 'Fo^*^ = kFo[1 + 0.001\cFc^2^\l^3^/sin(2\q)]^-1/4^'
_refine_ls_goodness_of_fit_ref 1.140
_refine_ls_hydrogen_treatment noref
_refine_ls_matrix_type full
_refine_ls_number_parameters 98
_refine_ls_number_reflns 1283
_refine_ls_R_factor_gt 0.018
_refine_ls_shift/su_max 0.001
_refine_ls_structure_factor_coef Fsqd
_refine_ls_weighting_details 'w = 1/[\s^2^(Fo^2^)+(0.0155P)^2^+0.6777P], where P = (Fo^2^+2Fc^2^)/3'
_refine_ls_weighting_scheme calc
_refine_ls_wR_factor_ref 0.047
_reflns_number_gt 1283
_reflns_number_total 1313
_reflns_threshold_expression Fo^2^>3\s(Fo^2^)
_cod_data_source_file ta1242.cif
_cod_data_source_block ta1242
_cod_depositor_comments
;
The following automatic conversions were performed:
'_symmetry_cell_setting' value 'Triclinic' changed to 'triclinic'
according to '/home/saulius/struct/CIF-dictionaries/cif_core.dic'
dictionary named 'cif_core.dic' version 2.4.1 from 2010-06-29.

Automatic conversion script
Id: cif_fix_enum 1527 2010-12-29 10:47:43Z saulius 

The following automatic conversions were performed:

'_symmetry_cell_setting' value 'Triclinic' changed to 'triclinic'
according to /home/saulius/struct/CIF-dictionaries/cif_core.dic
dictionary named 'cif_core.dic' version 2.4.1 from 2010-06-29.

Automatic conversion script
Id: cif_fix_values 1715 2011-07-08 13:25:40Z adriana 
;
_cod_original_cell_volume 276.43(2)
_cod_original_formula_sum 'H1 Ba2 Ga1 O14 P4'
_cod_database_code 2008986

loop_
_symmetry_equiv_pos_as_xyz
'x, y, z'
'-x, -y, -z'

loop_
_atom_site_aniso_label
_atom_site_aniso_U_11
_atom_site_aniso_U_22
_atom_site_aniso_U_33
_atom_site_aniso_U_12
_atom_site_aniso_U_13
_atom_site_aniso_U_23
Ba1 0.01205(14) 0.01046(13) 0.01028(13) 0.00270(8) 0.00262(7) 0.00259(8)
Ga1 0.0072(2) 0.0074(2) 0.0077(2) 0.0028(2) 0.0023(2) 0.0032(2)
P1 0.0092(3) 0.0083(3) 0.0072(3) 0.0028(3) 0.0010(3) 0.0025(3)
P2 0.0074(3) 0.0070(3) 0.0073(3) 0.0023(3) 0.0025(3) 0.0030(3)
O1 0.0153(11) 0.0119(10) 0.0114(10) 0.0049(9) 0.0077(8) 0.0036(8)
O2 0.0114(10) 0.0146(11) 0.0130(11) 0.0001(9) -0.0018(8) 0.0049(9)
O3 0.0138(11) 0.0096(10) 0.0072(10) 0.0025(9) -0.0011(8) 0.0028(8)
O4 0.0214(12) 0.0141(11) 0.0073(10) 0.0114(9) 0.0050(8) 0.0039(8)
O5 0.0127(10) 0.0087(10) 0.0172(11) 0.0036(9) 0.0048(8) 0.0061(8)
O6 0.0093(10) 0.0108(10) 0.0092(10) 0.0047(8) 0.0011(8) 0.0021(8)
O7 0.0087(10) 0.0181(11) 0.0118(10) 0.0056(9) 0.0026(8) 0.0099(9)

loop_
_atom_site_label
_atom_site_fract_x
_atom_site_fract_y
_atom_site_fract_z
_atom_site_U_iso_or_equiv
_atom_site_thermal_displace_type
_atom_site_calc_flag
_atom_site_refinement_flags
_atom_site_occupancy
_atom_site_disorder_group
_atom_site_type_symbol
Ba1 0.14471(4) 0.47386(2) 0.74143(2) 0.01141(11) Uani d . 1 . Ba
Ga1 0 0 0 0.00717(12) Uani d S 1 . Ga
P1 0.37741(17) 0.17382(11) 0.37407(9) 0.0084(2) Uani d . 1 . P
P2 0.45503(17) -0.18274(12) 0.13899(9) 0.0070(2) Uani d . 1 . P
O1 0.1607(5) 0.1548(3) 0.4887(3) 0.0124(4) Uani d . 1 . O
O2 0.6694(5) 0.3316(4) 0.4667(3) 0.0143(4) Uani d . 1 . O
O3 0.2511(5) 0.2062(3) 0.2156(3) 0.0108(4) Uani d . 1 . O
O4 0.4215(6) -0.0387(3) 0.3121(3) 0.0129(4) Uani d . 1 . O
O5 0.3449(5) -0.3872(3) 0.1411(3) 0.0123(4) Uani d . 1 . O
O6 0.2599(5) -0.1613(3) -0.0051(3) 0.0100(4) Uani d . 1 . O
O7 0.2198(5) 0.1317(4) -0.1320(3) 0.0115(4) Uani d . 1 . O
H1 0.0 0.0 0.5 0.050 Uiso d S 1 . H

loop_
_geom_angle_atom_site_label_1
_geom_angle_atom_site_label_2
_geom_angle_atom_site_label_3
_geom_angle_site_symmetry_1
_geom_angle_site_symmetry_3
_geom_angle
_geom_angle_publ_flag
O6 Ga1 O6 2 . 180.0 no
O6 Ga1 O7 2 . 88.83(9) no
O6 Ga1 O7 . . 91.17(9) no
O6 Ga1 O3 2 . 87.39(9) no
O6 Ga1 O3 . . 92.61(9) no
O6 Ga1 O7 2 2 91.17(9) no
O6 Ga1 O7 . 2 88.83(9) no
O6 Ga1 O3 2 2 92.61(9) no
O6 Ga1 O3 . 2 87.39(9) no
O7 Ga1 O7 . 2 180.0 no
O7 Ga1 O3 . . 91.74(9) no
O7 Ga1 O3 2 . 88.26(10) no
O7 Ga1 O3 . 2 88.26(9) no
O7 Ga1 O3 2 2 91.74(10) no
O3 Ga1 O3 . 2 180.0 no
O2 P1 O1 . . 112.15(13) no
O2 P1 O3 . . 109.80(13) no
O2 P1 O4 . . 110.63(14) no
O1 P1 O3 . . 113.71(13) no
O1 P1 O4 . . 103.34(13) no
O3 P1 O4 . . 106.90(12) no
O5 P2 O7 . 2_655 109.78(13) no
O5 P2 O6 . . 110.87(13) no
O5 P2 O4 . . 106.31(13) no
O7 P2 O6 2_655 . 112.77(13) no
O7 P2 O4 2_655 . 109.38(13) no
O6 P2 O4 . . 107.49(12) no
P1 O1 H1 . . 128.0(2) no
P1 O3 Ga1 . . 126.57(13) no
P2 O4 P1 . . 135.26(15) no
P2 O6 Ga1 . . 130.43(13) no
P2 O7 Ga1 2_655 . 131.42(13) no

loop_
_geom_bond_atom_site_label_1
_geom_bond_atom_site_label_2
_geom_bond_site_symmetry_2
_geom_bond_distance
_geom_bond_publ_flag
Ba1 O5 2_556 2.672(2) yes
Ba1 O1 . 2.718(2) yes
Ba1 O2 2_666 2.738(2) yes
Ba1 O2 1_455 2.761(2) yes
Ba1 O6 1_566 2.789(2) yes
Ba1 O5 2_656 2.833(2) yes
Ba1 O3 2_666 3.136(2) yes
Ba1 O5 1_566 3.182(2) yes
Ba1 O7 1_556 3.185(2) yes
Ga1 O6 2 1.953(2) no
Ga1 O6 . 1.953(2) yes
Ga1 O7 . 1.959(2) yes
Ga1 O7 2 1.959(2) no
Ga1 O3 . 1.983(2) yes
Ga1 O3 2 1.983(2) no
P1 O2 . 1.500(2) yes
P1 O1 . 1.527(2) yes
P1 O3 . 1.531(2) yes
P1 O4 . 1.607(2) yes
P2 O5 . 1.503(2) yes
P2 O7 2_655 1.515(2) yes
P2 O6 . 1.526(2) yes
P2 O4 . 1.598(2) yes
O1 H1 . 1.260(2) yes
